data_2015273
loop_
_publ_author_name
'Kavitha, Savaridasson Jose'
'Panchanatheswaran, Krishnaswamy '
'Low, John N.'
'Ferguson, George'
'Glidewell, Christopher'

_publ_section_title
;
 Simple hydrogen-bonded chains in 2,2'-bipyridinium thiocyanate,
 hydrogen-bonded chains of rings in 2,2'-bipyridinium picrate and
 hydrogen-bonded sheets in 2,2'-bipyridinium hydrogensulfate
;
_journal_coeditor_code SK1900
_journal_issue 4
_journal_name_full 'Acta Crystallographica Section C'
_journal_page_first o165
_journal_page_last o169
_journal_paper_doi 10.1107/S0108270106005002
_journal_volume 62
_journal_year 2006
_chemical_formula_iupac 'C10 H9 N2 +, N C S -'
_chemical_formula_moiety 'C10 H9 N2 +, C N S -'
_chemical_formula_sum 'C11 H9 N3 S'
_chemical_formula_weight 215.27
_chemical_name_systematic
;
2,2'-bipyridinium thiocyanate
;
_space_group_IT_number 29
_symmetry_cell_setting orthorhombic
_symmetry_space_group_name_Hall 'P 2c -2ac'
_symmetry_space_group_name_H-M 'P c a 21'
_atom_sites_solution_hydrogens geom
_atom_sites_solution_primary direct
_atom_sites_solution_secondary difmap
_cell_angle_alpha 90.00
_cell_angle_beta 90.00
_cell_angle_gamma 90.00
_cell_formula_units_Z 4
_cell_length_a 8.0954(2)
_cell_length_b 11.7686(6)
_cell_length_c 11.0026(6)
_cell_measurement_reflns_used 2311
_cell_measurement_temperature 120(2)
_cell_measurement_theta_max 27.48
_cell_measurement_theta_min 3.57
_cell_volume 1048.23(8)
_computing_cell_refinement 'DENZO (Otwinowski & Minor, 1997) and COLLECT'
_computing_data_collection 'COLLECT (Hooft, 1999)'
_computing_data_reduction 'DENZO and COLLECT'
_computing_molecular_graphics 'PLATON (Spek, 2003)'
_computing_publication_material 'SHELXL97 and PRPKAPPA (Ferguson, 1999)'
_computing_structure_refinement 'OSCAIL  and SHELXL97 (Sheldrick, 1997)'
_computing_structure_solution 'OSCAIL (McArdle, 2003) and SHELXS97 (Sheldrick, 1997)'
_diffrn_ambient_temperature 120(2)
_diffrn_detector_area_resol_mean 9.091
_diffrn_measured_fraction_theta_full 0.989
_diffrn_measured_fraction_theta_max 0.989
_diffrn_measurement_device_type 'Bruker KappaCCD'
_diffrn_measurement_method '\f and \w scans'
_diffrn_radiation_monochromator graphite
_diffrn_radiation_source 'Bruker-Nonius FR591 rotating anode'
_diffrn_radiation_type 'Mo K\a'
_diffrn_radiation_wavelength 0.71073
_diffrn_reflns_av_R_equivalents 0.0325
_diffrn_reflns_av_sigmaI/netI 0.0325
_diffrn_reflns_limit_h_max 8
_diffrn_reflns_limit_h_min -10
_diffrn_reflns_limit_k_max 15
_diffrn_reflns_limit_k_min -12
_diffrn_reflns_limit_l_max 14
_diffrn_reflns_limit_l_min -14
_diffrn_reflns_number 7990
_diffrn_reflns_theta_full 27.48
_diffrn_reflns_theta_max 27.48
_diffrn_reflns_theta_min 3.57
_diffrn_standards_decay_% 0
_exptl_absorpt_coefficient_mu 0.276
_exptl_absorpt_correction_T_max 0.989
_exptl_absorpt_correction_T_min 0.898
_exptl_absorpt_correction_type multi-scan
_exptl_absorpt_process_details '(SADABS; Sheldrick, 2003)'
_exptl_crystal_colour colourless
_exptl_crystal_density_diffrn 1.364
_exptl_crystal_density_method 'not measured'
_exptl_crystal_description plate
_exptl_crystal_F_000 448
_exptl_crystal_size_max 0.40
_exptl_crystal_size_mid 0.40
_exptl_crystal_size_min 0.04
_refine_diff_density_max 0.290
_refine_diff_density_min -0.276
_refine_ls_abs_structure_details 'Flack (1983), 968 Friedel pairs'
_refine_ls_abs_structure_Flack 0.57(7)
_refine_ls_extinction_method none
_refine_ls_goodness_of_fit_ref 1.047
_refine_ls_hydrogen_treatment constr
_refine_ls_matrix_type full
_refine_ls_number_parameters 174
_refine_ls_number_reflns 2311
_refine_ls_number_restraints 30
_refine_ls_restrained_S_all 1.044
_refine_ls_R_factor_all 0.0348
_refine_ls_R_factor_gt 0.0307
_refine_ls_shift/su_max 0.000
_refine_ls_shift/su_mean 0.000
_refine_ls_structure_factor_coef Fsqd
_refine_ls_weighting_details 'w=1/[\s^2^(Fo^2^)+(0.0396P)^2^+0.256P] where P=(Fo^2^+2Fc^2^)/3'
_refine_ls_weighting_scheme calc
_refine_ls_wR_factor_gt 0.0753
_refine_ls_wR_factor_ref 0.0774
_reflns_number_gt 2145
_reflns_number_total 2311
_reflns_threshold_expression I>2\s(I)
_cod_data_source_file sk1900.cif
_cod_data_source_block I
_cod_database_code 2015273
_cod_database_fobs_code 2015273

loop_
_symmetry_equiv_pos_as_xyz
'x, y, z'
'-x, -y, z+1/2'
'-x+1/2, y, z+1/2'
'x+1/2, -y, z'

loop_
_atom_site_type_symbol
_atom_site_label
_atom_site_fract_x
_atom_site_fract_y
_atom_site_fract_z
_atom_site_U_iso_or_equiv
_atom_site_adp_type
_atom_site_calc_flag
_atom_site_refinement_flags
_atom_site_occupancy
_atom_site_disorder_assembly
_atom_site_disorder_group
S S1 0.97990(4) 0.81858(3) 0.22438(6) 0.02287(12) Uani d . 1 . .
C C2 0.7788(2) 0.81469(12) 0.2406(2) 0.0204(4) Uani d . 1 . .
N N3 0.63655(19) 0.81096(13) 0.25650(18) 0.0324(4) Uani d . 1 . .
N N11 0.3605(5) 0.8178(3) 0.4079(3) 0.0159(6) Uani d PD 0.845(2) A -1
C C12 0.2759(3) 0.75006(17) 0.4847(2) 0.0141(5) Uani d PD 0.845(2) A -1
C C13 0.1612(4) 0.8000(3) 0.5632(4) 0.0171(6) Uani d PD 0.845(2) A -1
C C14 0.1425(8) 0.9171(3) 0.5642(5) 0.0173(7) Uani d PD 0.845(2) A -1
C C15 0.2387(9) 0.9845(3) 0.4884(3) 0.0185(8) Uani d PD 0.845(2) A -1
C C16 0.3461(11) 0.9316(4) 0.4093(7) 0.0179(8) Uani d PD 0.845(2) A -1
N N21 0.3800(2) 0.59153(15) 0.37469(16) 0.0194(4) Uani d PD 0.845(2) A -1
C C22 0.3088(3) 0.62650(17) 0.47771(17) 0.0149(4) Uani d PD 0.845(2) A -1
C C23 0.2646(3) 0.55528(17) 0.5728(2) 0.0227(4) Uani d PD 0.845(2) A -1
C C24 0.2940(3) 0.43905(19) 0.5592(2) 0.0287(5) Uani d PD 0.845(2) A -1
C C25 0.3639(3) 0.4010(2) 0.4524(2) 0.0253(5) Uani d PD 0.845(2) A -1
C C26 0.4078(3) 0.47899(19) 0.3649(2) 0.0239(5) Uani d PD 0.845(2) A -1
N N11A 0.139(3) 0.8202(17) 0.558(2) 0.025 Uiso d PD 0.155(2) A -2
C C12A 0.222(2) 0.7529(11) 0.483(2) 0.025 Uiso d PD 0.155(2) A -2
C C13A 0.354(4) 0.805(2) 0.423(3) 0.025 Uiso d PD 0.155(2) A -2
C C14A 0.353(8) 0.920(3) 0.401(5) 0.025 Uiso d PD 0.155(2) A -2
C C15A 0.244(6) 0.985(2) 0.467(3) 0.025 Uiso d PD 0.155(2) A -2
C C16A 0.155(6) 0.933(2) 0.556(4) 0.025 Uiso d PD 0.155(2) A -2
N N21A 0.1219(13) 0.5881(8) 0.5848(10) 0.025 Uiso d PD 0.155(2) A -2
C C22A 0.1956(18) 0.6284(9) 0.4840(10) 0.025 Uiso d PD 0.155(2) A -2
C C23A 0.2399(16) 0.5581(9) 0.3873(11) 0.025 Uiso d PD 0.155(2) A -2
C C24A 0.2140(16) 0.4412(9) 0.3993(11) 0.025 Uiso d PD 0.155(2) A -2
C C25A 0.1364(16) 0.4002(10) 0.5019(11) 0.025 Uiso d PD 0.155(2) A -2
C C26A 0.0969(16) 0.4775(9) 0.5947(11) 0.025 Uiso d PD 0.155(2) A -2
H H11 0.4278 0.7863 0.3548 0.019 Uiso calc PR 0.845(2) A -1
H H13 0.0963 0.7539 0.6155 0.020 Uiso calc PR 0.845(2) A -1
H H14 0.0638 0.9514 0.6168 0.021 Uiso calc PR 0.845(2) A -1
H H15 0.2307 1.0650 0.4910 0.022 Uiso calc PR 0.845(2) A -1
H H16 0.4106 0.9761 0.3551 0.022 Uiso calc PR 0.845(2) A -1
H H23 0.2159 0.5846 0.6448 0.027 Uiso calc PR 0.845(2) A -1
H H24 0.2664 0.3873 0.6223 0.034 Uiso calc PR 0.845(2) A -1
H H25 0.3815 0.3221 0.4394 0.030 Uiso calc PR 0.845(2) A -1
H H26 0.4608 0.4519 0.2935 0.029 Uiso calc PR 0.845(2) A -1
H H11A 0.0700 0.7894 0.6099 0.030 Uiso calc PR 0.155(2) A -2
H H13A 0.4451 0.7607 0.3974 0.030 Uiso calc PR 0.155(2) A -2
H H14A 0.4248 0.9528 0.3419 0.030 Uiso calc PR 0.155(2) A -2
H H15A 0.2313 1.0637 0.4516 0.030 Uiso calc PR 0.155(2) A -2
H H16A 0.1047 0.9768 0.6182 0.030 Uiso calc PR 0.155(2) A -2
H H23A 0.2864 0.5889 0.3152 0.030 Uiso calc PR 0.155(2) A -2
H H24A 0.2495 0.3905 0.3374 0.030 Uiso calc PR 0.155(2) A -2
H H25A 0.1105 0.3218 0.5097 0.030 Uiso calc PR 0.155(2) A -2
H H26A 0.0501 0.4491 0.6678 0.030 Uiso calc PR 0.155(2) A -2

loop_
_atom_site_aniso_label
_atom_site_aniso_U_11
_atom_site_aniso_U_22
_atom_site_aniso_U_33
_atom_site_aniso_U_12
_atom_site_aniso_U_13
_atom_site_aniso_U_23
S1 0.0167(2) 0.02194(19) 0.0299(2) 0.00122(13) 0.0046(2) 0.0016(2)
C2 0.0222(8) 0.0149(7) 0.0241(9) 0.0005(5) 0.0010(8) -0.0002(8)
N3 0.0197(8) 0.0313(9) 0.0462(12) 0.0005(6) 0.0020(6) -0.0020(7)
N11 0.0196(10) 0.0187(14) 0.0095(15) 0.0033(8) 0.0029(9) 0.0036(9)
C12 0.0153(13) 0.0149(8) 0.0120(8) 0.0002(8) 0.0000(12) -0.0030(8)
C13 0.0192(14) 0.0176(15) 0.0145(10) -0.0026(10) 0.0024(11) -0.0012(12)
C14 0.0155(16) 0.0202(18) 0.0164(14) 0.0017(13) -0.0036(10) -0.0024(14)
C15 0.0253(11) 0.0148(8) 0.015(2) 0.0037(10) -0.0042(18) -0.0017(11)
C16 0.0195(16) 0.0163(15) 0.0179(18) -0.0042(16) -0.0041(11) 0.0028(15)
N21 0.0222(9) 0.0201(9) 0.0157(8) 0.0029(6) 0.0000(7) -0.0012(7)
C22 0.0163(9) 0.0162(9) 0.0121(9) 0.0001(6) -0.0033(7) -0.0005(7)
C23 0.0318(11) 0.0199(10) 0.0165(9) 0.0017(8) 0.0034(9) -0.0011(8)
C24 0.0409(14) 0.0203(10) 0.0248(12) 0.0015(9) 0.0008(10) 0.0057(9)
C25 0.0320(11) 0.0149(10) 0.0290(12) 0.0048(8) -0.0074(9) -0.0034(8)
C26 0.0288(12) 0.0225(10) 0.0206(11) 0.0073(8) -0.0023(9) -0.0058(8)

loop_
_atom_type_symbol
_atom_type_description
_atom_type_scat_dispersion_real
_atom_type_scat_dispersion_imag
_atom_type_scat_source
C C 0.0033 0.0016 'International Tables Vol C Tables 4.2.6.8 and 6.1.1.4'
H H 0.0000 0.0000 'International Tables Vol C Tables 4.2.6.8 and 6.1.1.4'
N N 0.0061 0.0033 'International Tables Vol C Tables 4.2.6.8 and 6.1.1.4'
S S 0.1246 0.1234 'International Tables Vol C Tables 4.2.6.8 and 6.1.1.4'

loop_
_geom_angle_atom_site_label_1
_geom_angle_atom_site_label_2
_geom_angle_atom_site_label_3
_geom_angle
_geom_angle_publ_flag
C16 N11 C12 122.5(3) y
C16 N11 H11 118.7 no
C12 N11 H11 118.7 no
N11 C12 C13 118.4(2) y
N11 C12 C22 117.2(2) y
C13 C12 C22 124.4(2) y
N3 C2 S1 177.56(19) y
C14 C13 C12 119.7(3) no
C14 C13 H13 120.2 no
C12 C13 H13 120.2 no
C13 C14 C15 120.1(4) no
C13 C14 H14 120.0 no
C15 C14 H14 120.0 no
C16 C15 C14 118.4(3) no
C16 C15 H15 120.8 no
C14 C15 H15 120.8 no
N11 C16 C15 120.8(4) no
N11 C16 H16 119.6 no
C15 C16 H16 119.6 no
C26 N21 C22 116.25(18) y
N21 C22 C23 124.37(19) y
N21 C22 C12 115.08(19) y
C23 C22 C12 120.54(19) y
C22 C23 C24 117.9(2) no
C22 C23 H23 121.1 no
C24 C23 H23 121.1 no
C25 C24 C23 118.7(2) no
C25 C24 H24 120.7 no
C23 C24 H24 120.7 no
C26 C25 C24 119.0(2) no
C26 C25 H25 120.5 no
C24 C25 H25 120.5 no
N21 C26 C25 123.8(2) no
N21 C26 H26 118.1 no
C25 C26 H26 118.1 no
C12A N11A C16A 123(2) no
C12A N11A H11A 118.7 no
C16A N11A H11A 118.7 no
N11A C12A C13A 114.6(17) no
N11A C12A C22A 121.0(15) no
C13A C12A C22A 123.4(17) no
C14A C13A C12A 121(2) no
C14A C13A H13A 119.4 no
C12A C13A H13A 119.4 no
C13A C14A C15A 117(2) no
C13A C14A H14A 121.6 no
C15A C14A H14A 121.6 no
C16A C15A C14A 118(2) no
C16A C15A H15A 121.0 no
C14A C15A H15A 121.0 no
N11A C16A C15A 121(2) no
N11A C16A H16A 119.7 no
C15A C16A H16A 119.7 no
C26A N21A C22A 118.8(10) no
N21A C22A C23A 122.3(9) no
N21A C22A C12A 114.6(11) no
C23A C22A C12A 123.1(11) no
C22A C23A C24A 118.2(10) no
C22A C23A H23A 120.9 no
C24A C23A H23A 120.9 no
C25A C24A C23A 119.4(11) no
C25A C24A H24A 120.3 no
C23A C24A H24A 120.3 no
C24A C25A C26A 118.1(11) no
C24A C25A H25A 120.9 no
C26A C25A H25A 120.9 no
N21A C26A C25A 122.9(11) no
N21A C26A H26A 118.5 no
C25A C26A H26A 118.5 no

loop_
_geom_bond_atom_site_label_1
_geom_bond_atom_site_label_2
_geom_bond_distance
_geom_bond_publ_flag
S1 C2 1.6383(16) y
C2 N3 1.166(2) y
N11 C16 1.345(4) no
N11 C12 1.348(3) no
N11 H11 0.88 no
C12 C13 1.398(4) no
C12 C22 1.480(3) no
C13 C14 1.387(4) no
C13 H13 0.95 no
C14 C15 1.390(4) no
C14 H14 0.95 no
C15 C16 1.378(4) no
C15 H15 0.95 no
C16 H16 0.95 no
N21 C22 1.337(3) no
N21 C26 1.348(3) no
C22 C23 1.387(3) no
C23 C24 1.396(3) no
C23 H23 0.95 no
C24 C25 1.379(3) no
C24 H24 0.95 no
C25 C26 1.377(3) no
C25 H25 0.95 no
C26 H26 0.95 no
N11A C12A 1.323(16) no
N11A C16A 1.328(18) no
N11A H11A 0.88 no
C12A C13A 1.397(18) no
C12A C22A 1.481(13) no
C13A C14A 1.371(19) no
C13A H13A 0.95 no
C14A C15A 1.380(19) no
C14A H14A 0.95 no
C15A C16A 1.362(19) no
C15A H15A 0.95 no
C16A H16A 0.95 no
N21A C26A 1.322(12) no
N21A C22A 1.346(12) no
C22A C23A 1.395(13) no
C23A C24A 1.398(13) no
C23A H23A 0.95 no
C24A C25A 1.379(13) no
C24A H24A 0.95 no
C25A C26A 1.404(13) no
C25A H25A 0.95 no
C26A H26A 0.95 no

loop_
_geom_hbond_atom_site_label_D
_geom_hbond_atom_site_label_H
_geom_hbond_atom_site_label_A
_geom_hbond_site_symmetry_A
_geom_hbond_distance_DH
_geom_hbond_distance_HA
_geom_hbond_distance_DA
_geom_hbond_angle_DHA
_geom_hbond_publ_flag
N11 H11 N3 . 0.88 2.03 2.788(4) 144 y
N11 H11 N21 . 0.88 2.33 2.693(4) 104 y
N11A H11A N3 3_555 0.88 2.34 3.12(2) 148 y
N11A H11A N21A . 0.88 2.42 2.75(2) 103 y
C13 H13 N3 3_555 0.95 2.53 3.217(4) 129 y
C13A H13A N3 . 0.95 2.27 2.93(3) 126 y

loop_
_geom_torsion_atom_site_label_1
_geom_torsion_atom_site_label_2
_geom_torsion_atom_site_label_3
_geom_torsion_atom_site_label_4
_geom_torsion
_geom_torsion_publ_flag
C16 N11 C12 C13 4.2(8) no
C16 N11 C12 C22 -177.2(6) no
N11 C12 C13 C14 -2.9(6) no
C22 C12 C13 C14 178.6(4) no
C12 C13 C14 C15 -0.7(9) no
C13 C14 C15 C16 3.0(11) no
C12 N11 C16 C15 -1.9(13) no
C14 C15 C16 N11 -1.8(13) no
C26 N21 C22 C23 0.6(3) no
C26 N21 C22 C12 -178.54(19) no
N11 C12 C22 N21 -18.9(3) y
C13 C12 C22 N21 159.6(2) no
N11 C12 C22 C23 161.9(3) no
C13 C12 C22 C23 -19.6(4) no
N21 C22 C23 C24 -1.1(4) no
C12 C22 C23 C24 178.0(2) no
C22 C23 C24 C25 -0.5(4) no
C23 C24 C25 C26 2.4(4) no
C22 N21 C26 C25 1.5(3) no
C24 C25 C26 N21 -3.0(4) no
C16A N11A C12A C13A 13(5) no
C16A N11A C12A C22A -177(3) no
N11A C12A C13A C14A -27(6) no
C22A C12A C13A C14A 164(4) no
C12A C13A C14A C15A 17(9) no
C13A C14A C15A C16A 5(9) no
C12A N11A C16A C15A 8(7) no
C14A C15A C16A N11A -18(8) no
C26A N21A C22A C23A 3(2) no
C26A N21A C22A C12A -178.2(13) no
N11A C12A C22A N21A -19(3) y
C13A C12A C22A N21A 150(3) no
N11A C12A C22A C23A 160(2) no
C13A C12A C22A C23A -32(3) no
N21A C22A C23A C24A -3(2) no
C12A C22A C23A C24A 177.8(14) no
C22A C23A C24A C25A 4.2(19) no
C23A C24A C25A C26A -4.5(19) no
C22A N21A C26A C25A -3(2) no
C24A C25A C26A N21A 4(2) no
